data_4072216
loop_
_publ_author_name
'Rechavi, Dalit'
'Scopelliti, Rosario'
'Severin, Kay'

_publ_section_title
;
 The Enigmatic Nature of RhICl(cyclopentadienone) Complexes: Dimers,
 Trimers, and Tetramers
;
_journal_issue 22
_journal_name_full Organometallics
_journal_page_first 5978
_journal_paper_doi 10.1021/om800671x
_journal_volume 27
_journal_year 2008
_chemical_formula_moiety 'C46 H46 Cl2 N2 O2 Rh2'
_chemical_formula_sum 'C46 H46 Cl2 N2 O2 Rh2'
_chemical_formula_weight 935.57
_chemical_name_systematic
; 
 ? 
;
_space_group_IT_number 14
_symmetry_cell_setting monoclinic
_symmetry_space_group_name_Hall '-P 2yn'
_symmetry_space_group_name_H-M 'P 1 21/n 1'
_atom_sites_solution_hydrogens geom
_atom_sites_solution_primary direct
_atom_sites_solution_secondary difmap
_audit_creation_method SHELXL-97
_cell_angle_alpha 90.00
_cell_angle_beta 95.544(14)
_cell_angle_gamma 90.00
_cell_formula_units_Z 4
_cell_length_a 18.823(2)
_cell_length_b 9.3966(17)
_cell_length_c 23.578(5)
_cell_measurement_reflns_used 2817
_cell_measurement_temperature 140(2)
_cell_measurement_theta_max 21.71975
_cell_measurement_theta_min 1.46215
_cell_volume 4150.8(12)
_computing_cell_refinement 'Oxford Diffraction, CrysAlis RED'
_computing_data_collection 'marresearch, mar345'
_computing_data_reduction 'Oxford Diffraction, CrysAlis RED'
_computing_molecular_graphics 'Bruker SHELXTL'
_computing_publication_material 'Bruker SHELXTL'
_computing_structure_refinement 'SHELXL-97 (Sheldrick, 1997)'
_computing_structure_solution 'SHELXS-97 (Sheldrick, 1990)'
_diffrn_ambient_temperature 140(2)
_diffrn_measured_fraction_theta_full 0.996
_diffrn_measured_fraction_theta_max 0.996
_diffrn_measurement_device_type 'marrsearch, mar345'
_diffrn_measurement_method '60 images with deltaphi = 3 deg. and exp. time = 180 sec.'
_diffrn_radiation_monochromator graphite
_diffrn_radiation_source 'fine-focus sealed tube'
_diffrn_radiation_type MoK\a
_diffrn_radiation_wavelength 0.71073
_diffrn_reflns_av_R_equivalents 0.0772
_diffrn_reflns_av_sigmaI/netI 0.1012
_diffrn_reflns_limit_h_max 24
_diffrn_reflns_limit_h_min -24
_diffrn_reflns_limit_k_max 12
_diffrn_reflns_limit_k_min -12
_diffrn_reflns_limit_l_max 28
_diffrn_reflns_limit_l_min -30
_diffrn_reflns_number 32350
_diffrn_reflns_theta_full 27.48
_diffrn_reflns_theta_max 27.48
_diffrn_reflns_theta_min 2.72
_exptl_absorpt_coefficient_mu 0.963
_exptl_absorpt_correction_T_max 0.8788
_exptl_absorpt_correction_T_min 0.8504
_exptl_absorpt_correction_type multi-scan
_exptl_absorpt_process_details
; 
[c.f. r.h. blessing, acta cryst. (1995), a51, 33-38] 
;
_exptl_crystal_colour orange
_exptl_crystal_density_diffrn 1.497
_exptl_crystal_density_method 'not measured'
_exptl_crystal_description prismatic
_exptl_crystal_F_000 1904
_exptl_crystal_size_max 0.47
_exptl_crystal_size_mid 0.38
_exptl_crystal_size_min 0.19
_refine_diff_density_max 1.582
_refine_diff_density_min -0.930
_refine_diff_density_rms 0.129
_refine_ls_extinction_method none
_refine_ls_goodness_of_fit_ref 0.917
_refine_ls_hydrogen_treatment riding
_refine_ls_matrix_type full
_refine_ls_number_parameters 487
_refine_ls_number_reflns 9494
_refine_ls_number_restraints 0
_refine_ls_restrained_S_all 0.917
_refine_ls_R_factor_all 0.1044
_refine_ls_R_factor_gt 0.0504
_refine_ls_shift/su_max 0.000
_refine_ls_shift/su_mean 0.000
_refine_ls_structure_factor_coef Fsqd
_refine_ls_weighting_details 'calc w=1/[\s^2^(Fo^2^)+(0.0571P)^2^+0.0000P] where P=(Fo^2^+2Fc^2^)/3'
_refine_ls_weighting_scheme calc
_refine_ls_wR_factor_gt 0.1111
_refine_ls_wR_factor_ref 0.1365
_reflns_number_gt 4964
_reflns_number_total 9494
_reflns_threshold_expression >2sigma(I)
_cod_data_source_file om800671x_si_001.cif
_cod_data_source_block complex_6
_cod_depositor_comments
;
The following automatic conversions were performed:

'_symmetry_cell_setting' value 'Monoclinic' changed to 'monoclinic'
according to /home/saulius/struct/CIF-dictionaries/cif_core.dic
dictionary named 'cif_core.dic' version 2.4.1 from 2010-06-29.

Automatic conversion script
Id: cif_fix_values 1715 2011-07-08 13:25:40Z adriana 
;
_cod_original_cell_volume 4150.7(12)
_cod_original_sg_symbol_H-M P2(1)/n
_cod_database_code 4072216

loop_
_symmetry_equiv_pos_as_xyz
'x, y, z'
'-x+1/2, y+1/2, -z+1/2'
'-x, -y, -z'
'x-1/2, -y-1/2, z-1/2'

loop_
_atom_site_label
_atom_site_type_symbol
_atom_site_fract_x
_atom_site_fract_y
_atom_site_fract_z
_atom_site_U_iso_or_equiv
_atom_site_adp_type
_atom_site_occupancy
_atom_site_symmetry_multiplicity
_atom_site_calc_flag
_atom_site_refinement_flags
Rh1 Rh 0.03948(2) 0.42595(5) 0.189849(19) 0.03155(12) Uani 1 1 d .
Rh2 Rh -0.04243(2) 0.30089(5) 0.320539(19) 0.03201(12) Uani 1 1 d .
Cl1 Cl 0.07650(7) 0.29769(15) 0.27847(6) 0.0352(3) Uani 1 1 d .
Cl2 Cl -0.07988(7) 0.42120(15) 0.22935(6) 0.0345(3) Uani 1 1 d .
O1 O -0.08392(18) 0.3195(4) 0.08135(16) 0.0358(9) Uani 1 1 d .
O2 O 0.07933(19) 0.4189(4) 0.42755(17) 0.0396(9) Uani 1 1 d .
N1 N 0.0645(2) 0.6247(5) 0.2315(2) 0.0364(11) Uani 1 1 d .
N2 N -0.0671(2) 0.1006(5) 0.2798(2) 0.0355(11) Uani 1 1 d .
C1 C -0.0224(3) 0.3526(6) 0.0990(2) 0.0314(12) Uani 1 1 d .
C2 C 0.0088(3) 0.5009(6) 0.1056(2) 0.0301(11) Uani 1 1 d .
C3 C 0.0859(3) 0.4838(6) 0.1145(2) 0.0323(12) Uani 1 1 d .
C4 C 0.1018(3) 0.3361(6) 0.1286(2) 0.0313(12) Uani 1 1 d .
C5 C 0.0342(3) 0.2612(6) 0.1275(2) 0.0330(12) Uani 1 1 d .
C6 C -0.0350(3) 0.6320(6) 0.0957(2) 0.0376(13) Uani 1 1 d .
H6A H -0.0058 0.7152 0.1092 0.045 Uiso 1 1 calc R
H6B H -0.0762 0.6265 0.1188 0.045 Uiso 1 1 calc R
C7 C -0.0630(3) 0.6562(7) 0.0332(3) 0.0436(14) Uani 1 1 d .
H7A H -0.0227 0.6604 0.0098 0.065 Uiso 1 1 calc R
H7B H -0.0896 0.7460 0.0297 0.065 Uiso 1 1 calc R
H7C H -0.0947 0.5775 0.0201 0.065 Uiso 1 1 calc R
C8 C 0.1406(3) 0.5945(6) 0.1083(2) 0.0315(12) Uani 1 1 d .
C9 C 0.1382(3) 0.6737(6) 0.0585(3) 0.0365(13) Uani 1 1 d .
H9 H 0.0987 0.6647 0.0305 0.044 Uiso 1 1 calc R
C10 C 0.1946(3) 0.7677(7) 0.0493(3) 0.0502(17) Uani 1 1 d .
H10 H 0.1935 0.8201 0.0148 0.060 Uiso 1 1 calc R
C11 C 0.2512(3) 0.7834(7) 0.0906(3) 0.0502(17) Uani 1 1 d .
H11 H 0.2890 0.8469 0.0845 0.060 Uiso 1 1 calc R
C12 C 0.2532(3) 0.7071(7) 0.1409(3) 0.0474(16) Uani 1 1 d .
H12 H 0.2917 0.7201 0.1696 0.057 Uiso 1 1 calc R
C13 C 0.1988(3) 0.6111(6) 0.1498(3) 0.0394(14) Uani 1 1 d .
H13 H 0.2011 0.5569 0.1839 0.047 Uiso 1 1 calc R
C14 C 0.1738(3) 0.2677(6) 0.1339(2) 0.0365(13) Uani 1 1 d .
C15 C 0.2162(3) 0.2825(6) 0.0890(2) 0.0367(13) Uani 1 1 d .
H15 H 0.2014 0.3430 0.0578 0.044 Uiso 1 1 calc R
C16 C 0.2806(3) 0.2079(7) 0.0900(3) 0.0474(16) Uani 1 1 d .
H16 H 0.3097 0.2187 0.0596 0.057 Uiso 1 1 calc R
C17 C 0.3024(3) 0.1185(7) 0.1349(3) 0.0419(14) Uani 1 1 d .
H17 H 0.3459 0.0671 0.1350 0.050 Uiso 1 1 calc R
C18 C 0.2604(3) 0.1042(6) 0.1801(3) 0.0401(14) Uani 1 1 d .
H18 H 0.2755 0.0441 0.2113 0.048 Uiso 1 1 calc R
C19 C 0.1959(3) 0.1786(6) 0.1794(2) 0.0338(12) Uani 1 1 d .
H19 H 0.1670 0.1682 0.2101 0.041 Uiso 1 1 calc R
C20 C 0.0233(3) 0.1026(6) 0.1332(3) 0.0371(13) Uani 1 1 d .
H20A H -0.0253 0.0836 0.1441 0.044 Uiso 1 1 calc R
H20B H 0.0582 0.0641 0.1634 0.044 Uiso 1 1 calc R
C21 C 0.0330(4) 0.0294(7) 0.0766(3) 0.064(2) Uani 1 1 d .
H21A H -0.0023 0.0665 0.0470 0.096 Uiso 1 1 calc R
H21B H 0.0263 -0.0734 0.0806 0.096 Uiso 1 1 calc R
H21C H 0.0812 0.0482 0.0660 0.096 Uiso 1 1 calc R
C22 C 0.0162(3) 0.3891(6) 0.4097(2) 0.0356(13) Uani 1 1 d .
C23 C -0.0156(3) 0.2436(6) 0.4086(2) 0.0321(12) Uani 1 1 d .
C24 C -0.0919(3) 0.2635(6) 0.3968(2) 0.0319(12) Uani 1 1 d .
C25 C -0.1051(3) 0.4076(6) 0.3778(2) 0.0325(12) Uani 1 1 d .
C26 C -0.0365(3) 0.4790(6) 0.3771(2) 0.0317(12) Uani 1 1 d .
C27 C 0.0226(3) 0.1137(6) 0.4319(2) 0.0357(13) Uani 1 1 d .
H27A H -0.0133 0.0414 0.4401 0.043 Uiso 1 1 calc R
H27B H 0.0500 0.1388 0.4685 0.043 Uiso 1 1 calc R
C28 C 0.0732(3) 0.0480(8) 0.3931(3) 0.0530(18) Uani 1 1 d .
H28A H 0.0462 0.0170 0.3576 0.080 Uiso 1 1 calc R
H28B H 0.0971 -0.0342 0.4121 0.080 Uiso 1 1 calc R
H28C H 0.1089 0.1185 0.3845 0.080 Uiso 1 1 calc R
C29 C -0.1486(3) 0.1558(6) 0.4053(2) 0.0320(12) Uani 1 1 d .
C30 C -0.2024(3) 0.1237(7) 0.3629(3) 0.0411(14) Uani 1 1 d .
H30 H -0.2030 0.1667 0.3264 0.049 Uiso 1 1 calc R
C31 C -0.2559(3) 0.0275(7) 0.3742(3) 0.0490(16) Uani 1 1 d .
H31 H -0.2924 0.0046 0.3450 0.059 Uiso 1 1 calc R
C32 C -0.2563(3) -0.0352(7) 0.4277(3) 0.0500(17) Uani 1 1 d .
H32 H -0.2931 -0.0998 0.4351 0.060 Uiso 1 1 calc R
C33 C -0.2025(3) -0.0023(7) 0.4702(3) 0.0461(15) Uani 1 1 d .
H33 H -0.2024 -0.0444 0.5069 0.055 Uiso 1 1 calc R
C34 C -0.1488(3) 0.0923(6) 0.4590(3) 0.0395(14) Uani 1 1 d .
H34 H -0.1119 0.1141 0.4881 0.047 Uiso 1 1 calc R
C35 C -0.1765(3) 0.4791(6) 0.3672(2) 0.0344(12) Uani 1 1 d .
C36 C -0.2245(3) 0.4665(7) 0.4089(3) 0.0422(14) Uani 1 1 d .
H36 H -0.2132 0.4074 0.4412 0.051 Uiso 1 1 calc R
C37 C -0.2891(3) 0.5416(8) 0.4026(3) 0.0518(17) Uani 1 1 d .
H37 H -0.3221 0.5317 0.4305 0.062 Uiso 1 1 calc R
C38 C -0.3053(3) 0.6291(7) 0.3566(3) 0.0473(16) Uani 1 1 d .
H38 H -0.3482 0.6830 0.3535 0.057 Uiso 1 1 calc R
C39 C -0.2585(3) 0.6386(7) 0.3145(3) 0.0437(14) Uani 1 1 d .
H39 H -0.2705 0.6959 0.2818 0.052 Uiso 1 1 calc R
C40 C -0.1944(3) 0.5644(6) 0.3203(3) 0.0396(14) Uani 1 1 d .
H40 H -0.1625 0.5723 0.2916 0.047 Uiso 1 1 calc R
C41 C -0.0231(3) 0.6310(6) 0.3669(3) 0.0432(15) Uani 1 1 d .
H41A H -0.0529 0.6627 0.3323 0.052 Uiso 1 1 calc R
H41B H 0.0276 0.6448 0.3604 0.052 Uiso 1 1 calc R
C42 C -0.0407(5) 0.7209(8) 0.4182(4) 0.088(3) Uani 1 1 d .
H42A H -0.0916 0.7116 0.4232 0.132 Uiso 1 1 calc R
H42B H -0.0295 0.8209 0.4115 0.132 Uiso 1 1 calc R
H42C H -0.0123 0.6874 0.4527 0.132 Uiso 1 1 calc R
C43 C 0.0881(3) 0.7330(7) 0.2454(3) 0.0388(13) Uani 1 1 d .
C44 C 0.1217(3) 0.8682(7) 0.2626(3) 0.0498(16) Uani 1 1 d .
H44A H 0.1419 0.8622 0.3024 0.075 Uiso 1 1 calc R
H44B H 0.0860 0.9444 0.2585 0.075 Uiso 1 1 calc R
H44C H 0.1599 0.8889 0.2383 0.075 Uiso 1 1 calc R
C45 C -0.0865(3) -0.0028(7) 0.2586(3) 0.0408(14) Uani 1 1 d .
C46 C -0.1123(4) -0.1359(7) 0.2324(3) 0.062(2) Uani 1 1 d .
H46A H -0.1509 -0.1737 0.2531 0.092 Uiso 1 1 calc R
H46B H -0.0731 -0.2048 0.2340 0.092 Uiso 1 1 calc R
H46C H -0.1303 -0.1186 0.1926 0.092 Uiso 1 1 calc R

loop_
_atom_site_aniso_label
_atom_site_aniso_U_11
_atom_site_aniso_U_22
_atom_site_aniso_U_33
_atom_site_aniso_U_23
_atom_site_aniso_U_13
_atom_site_aniso_U_12
Rh1 0.0287(2) 0.0349(2) 0.0311(2) 0.00192(19) 0.00320(17) 0.00067(19)
Rh2 0.0300(2) 0.0340(2) 0.0321(2) 0.00154(19) 0.00367(17) 0.00065(19)
Cl1 0.0294(6) 0.0453(8) 0.0309(7) 0.0061(6) 0.0033(5) 0.0063(6)
Cl2 0.0290(6) 0.0437(8) 0.0310(7) 0.0044(6) 0.0039(5) 0.0054(6)
O1 0.0258(18) 0.039(2) 0.042(2) 0.0053(18) -0.0018(16) -0.0043(16)
O2 0.032(2) 0.047(2) 0.040(2) 0.0002(19) 0.0039(17) -0.0057(18)
N1 0.037(3) 0.040(3) 0.033(3) 0.001(2) 0.007(2) 0.002(2)
N2 0.030(2) 0.046(3) 0.030(3) -0.004(2) -0.0004(19) -0.004(2)
C1 0.037(3) 0.030(3) 0.027(3) 0.001(2) 0.003(2) -0.003(2)
C2 0.033(3) 0.033(3) 0.024(3) -0.001(2) 0.005(2) 0.001(2)
C3 0.033(3) 0.039(3) 0.026(3) 0.001(2) 0.007(2) 0.002(2)
C4 0.030(3) 0.036(3) 0.028(3) 0.000(2) 0.003(2) 0.006(2)
C5 0.026(2) 0.041(3) 0.031(3) 0.001(2) 0.002(2) -0.002(2)
C6 0.038(3) 0.034(3) 0.041(3) 0.001(3) 0.004(3) -0.004(3)
C7 0.041(3) 0.047(4) 0.042(4) 0.006(3) -0.001(3) 0.004(3)
C8 0.032(3) 0.028(3) 0.035(3) -0.006(2) 0.007(2) -0.005(2)
C9 0.041(3) 0.029(3) 0.040(3) 0.009(2) 0.009(3) -0.003(2)
C10 0.055(4) 0.045(4) 0.054(4) -0.001(3) 0.023(3) -0.009(3)
C11 0.044(3) 0.040(4) 0.069(5) -0.017(3) 0.022(3) -0.012(3)
C12 0.031(3) 0.055(4) 0.056(4) -0.014(3) 0.004(3) -0.005(3)
C13 0.035(3) 0.043(3) 0.040(3) -0.007(3) 0.004(2) -0.003(3)
C14 0.033(3) 0.045(3) 0.032(3) -0.002(3) 0.006(2) -0.004(3)
C15 0.032(3) 0.044(3) 0.034(3) 0.002(3) 0.005(2) -0.003(3)
C16 0.037(3) 0.061(4) 0.046(4) -0.009(3) 0.013(3) -0.007(3)
C17 0.031(3) 0.043(4) 0.051(4) -0.009(3) 0.004(3) 0.002(3)
C18 0.039(3) 0.034(3) 0.046(4) -0.003(3) -0.003(3) 0.003(3)
C19 0.031(3) 0.037(3) 0.034(3) -0.002(2) 0.005(2) 0.001(2)
C20 0.033(3) 0.036(3) 0.041(3) 0.003(3) 0.001(2) 0.000(2)
C21 0.090(6) 0.043(4) 0.061(5) -0.008(4) 0.020(4) -0.009(4)
C22 0.038(3) 0.041(3) 0.028(3) -0.004(2) 0.007(2) -0.009(3)
C23 0.035(3) 0.040(3) 0.022(3) 0.002(2) 0.003(2) -0.004(2)
C24 0.032(3) 0.040(3) 0.025(3) 0.002(2) 0.007(2) -0.006(2)
C25 0.031(3) 0.041(3) 0.027(3) -0.002(2) 0.010(2) -0.001(2)
C26 0.030(3) 0.032(3) 0.033(3) -0.002(2) 0.003(2) 0.000(2)
C27 0.041(3) 0.027(3) 0.039(3) -0.002(2) 0.003(2) 0.002(2)
C28 0.050(4) 0.063(4) 0.048(4) 0.018(3) 0.013(3) 0.023(3)
C29 0.031(3) 0.029(3) 0.036(3) -0.003(2) 0.000(2) 0.001(2)
C30 0.036(3) 0.050(4) 0.037(3) -0.002(3) 0.004(3) -0.007(3)
C31 0.037(3) 0.055(4) 0.055(4) -0.013(3) 0.000(3) -0.009(3)
C32 0.045(3) 0.046(4) 0.061(5) 0.000(3) 0.016(3) -0.015(3)
C33 0.045(3) 0.048(4) 0.046(4) 0.004(3) 0.004(3) -0.005(3)
C34 0.036(3) 0.042(3) 0.041(3) 0.003(3) 0.005(2) -0.004(3)
C35 0.030(3) 0.041(3) 0.032(3) -0.003(2) 0.003(2) 0.000(2)
C36 0.034(3) 0.050(4) 0.044(4) -0.004(3) 0.007(3) 0.001(3)
C37 0.044(3) 0.069(5) 0.045(4) -0.014(3) 0.016(3) -0.003(3)
C38 0.036(3) 0.051(4) 0.055(4) -0.013(3) 0.006(3) 0.007(3)
C39 0.040(3) 0.044(4) 0.046(4) -0.006(3) 0.001(3) 0.001(3)
C40 0.032(3) 0.049(4) 0.038(3) -0.004(3) 0.005(2) 0.008(3)
C41 0.043(3) 0.035(3) 0.053(4) 0.009(3) 0.011(3) 0.001(3)
C42 0.120(7) 0.043(4) 0.113(8) -0.037(5) 0.062(6) -0.030(5)
C43 0.040(3) 0.042(4) 0.033(3) 0.002(3) 0.002(2) 0.000(3)
C44 0.056(4) 0.036(3) 0.056(4) -0.007(3) 0.001(3) 0.003(3)
C45 0.042(3) 0.041(4) 0.039(4) 0.002(3) 0.002(3) 0.004(3)
C46 0.075(5) 0.030(4) 0.077(5) -0.007(3) -0.010(4) 0.006(3)

loop_
_atom_type_symbol
_atom_type_description
_atom_type_scat_dispersion_real
_atom_type_scat_dispersion_imag
_atom_type_scat_source
C C 0.0033 0.0016 'International Tables Vol C Tables 4.2.6.8 and 6.1.1.4'
H H 0.0000 0.0000 'International Tables Vol C Tables 4.2.6.8 and 6.1.1.4'
N N 0.0061 0.0033 'International Tables Vol C Tables 4.2.6.8 and 6.1.1.4'
O O 0.0106 0.0060 'International Tables Vol C Tables 4.2.6.8 and 6.1.1.4'
Cl Cl 0.1484 0.1585 'International Tables Vol C Tables 4.2.6.8 and 6.1.1.4'
Rh Rh -1.1178 0.9187 'International Tables Vol C Tables 4.2.6.8 and 6.1.1.4'

loop_
_geom_angle_atom_site_label_1
_geom_angle_atom_site_label_2
_geom_angle_atom_site_label_3
_geom_angle
C4 Rh1 C3 40.0(2)
C4 Rh1 C5 39.91(19)
C3 Rh1 C5 66.7(2)
C4 Rh1 C2 67.4(2)
C3 Rh1 C2 39.97(19)
C5 Rh1 C2 66.9(2)
C4 Rh1 N1 123.24(19)
C3 Rh1 N1 94.06(19)
C5 Rh1 N1 160.71(18)
C2 Rh1 N1 99.62(19)
C4 Rh1 C1 62.46(19)
C3 Rh1 C1 62.46(19)
C5 Rh1 C1 37.02(19)
C2 Rh1 C1 37.96(19)
N1 Rh1 C1 135.66(18)
C4 Rh1 Cl1 104.72(15)
C3 Rh1 Cl1 137.02(15)
C5 Rh1 Cl1 102.78(16)
C2 Rh1 Cl1 169.64(15)
N1 Rh1 Cl1 90.33(13)
C1 Rh1 Cl1 132.99(13)
C4 Rh1 Cl2 144.84(15)
C3 Rh1 Cl2 140.24(15)
C5 Rh1 Cl2 105.02(14)
C2 Rh1 Cl2 100.34(14)
N1 Rh1 Cl2 90.57(12)
C1 Rh1 Cl2 87.27(12)
Cl1 Rh1 Cl2 82.31(4)
C25 Rh2 C24 39.5(2)
C25 Rh2 C26 39.98(19)
C24 Rh2 C26 66.6(2)
C25 Rh2 N2 126.03(19)
C24 Rh2 N2 98.02(19)
C26 Rh2 N2 164.49(18)
C25 Rh2 C23 66.4(2)
C24 Rh2 C23 39.45(19)
C26 Rh2 C23 66.5(2)
N2 Rh2 C23 103.4(2)
C25 Rh2 C22 61.5(2)
C24 Rh2 C22 61.58(19)
C26 Rh2 C22 36.7(2)
N2 Rh2 C22 138.54(19)
C23 Rh2 C22 37.43(19)
C25 Rh2 Cl2 101.99(16)
C24 Rh2 Cl2 134.27(15)
C26 Rh2 Cl2 100.28(15)
N2 Rh2 Cl2 88.90(13)
C23 Rh2 Cl2 166.49(15)
C22 Rh2 Cl2 131.76(15)
C25 Rh2 Cl1 144.97(15)
C24 Rh2 Cl1 143.34(15)
C26 Rh2 Cl1 104.99(14)
N2 Rh2 Cl1 88.61(12)
C23 Rh2 Cl1 103.92(14)
C22 Rh2 Cl1 89.91(13)
Cl2 Rh2 Cl1 81.57(4)
Rh1 Cl1 Rh2 97.96(5)
Rh2 Cl2 Rh1 98.08(5)
C43 N1 Rh1 165.4(4)
C45 N2 Rh2 173.8(5)
O1 C1 C5 128.2(5)
O1 C1 C2 127.5(5)
C5 C1 C2 103.5(4)
O1 C1 Rh1 136.2(4)
C5 C1 Rh1 60.2(3)
C2 C1 Rh1 60.2(3)
C3 C2 C6 130.1(5)
C3 C2 C1 106.5(4)
C6 C2 C1 122.9(5)
C3 C2 Rh1 69.6(3)
C6 C2 Rh1 121.0(4)
C1 C2 Rh1 81.9(3)
C4 C3 C2 108.6(5)
C4 C3 C8 124.4(5)
C2 C3 C8 126.9(5)
C4 C3 Rh1 69.9(3)
C2 C3 Rh1 70.4(3)
C8 C3 Rh1 127.5(4)
C5 C4 C3 107.4(5)
C5 C4 C14 125.4(5)
C3 C4 C14 126.5(5)
C5 C4 Rh1 70.4(3)
C3 C4 Rh1 70.1(3)
C14 C4 Rh1 132.1(4)
C4 C5 C1 108.5(5)
C4 C5 C20 127.1(5)
C1 C5 C20 121.0(5)
C4 C5 Rh1 69.7(3)
C1 C5 Rh1 82.8(3)
C20 C5 Rh1 130.7(4)
C2 C6 C7 114.0(5)
C2 C6 H6A 108.8
C7 C6 H6A 108.8
C2 C6 H6B 108.8
C7 C6 H6B 108.8
H6A C6 H6B 107.7
C6 C7 H7A 109.5
C6 C7 H7B 109.5
H7A C7 H7B 109.5
C6 C7 H7C 109.5
H7A C7 H7C 109.5
H7B C7 H7C 109.5
C9 C8 C13 119.3(5)
C9 C8 C3 119.7(5)
C13 C8 C3 120.7(5)
C8 C9 C10 120.1(6)
C8 C9 H9 120.0
C10 C9 H9 120.0
C11 C10 C9 120.0(6)
C11 C10 H10 120.0
C9 C10 H10 120.0
C10 C11 C12 120.2(6)
C10 C11 H11 119.9
C12 C11 H11 119.9
C11 C12 C13 120.3(6)
C11 C12 H12 119.8
C13 C12 H12 119.8
C12 C13 C8 120.1(6)
C12 C13 H13 120.0
C8 C13 H13 120.0
C15 C14 C19 119.8(5)
C15 C14 C4 118.3(5)
C19 C14 C4 121.5(5)
C14 C15 C16 119.7(6)
C14 C15 H15 120.2
C16 C15 H15 120.2
C17 C16 C15 120.8(5)
C17 C16 H16 119.6
C15 C16 H16 119.6
C16 C17 C18 119.7(5)
C16 C17 H17 120.2
C18 C17 H17 120.2
C17 C18 C19 120.0(6)
C17 C18 H18 120.0
C19 C18 H18 120.0
C14 C19 C18 120.1(5)
C14 C19 H19 119.9
C18 C19 H19 119.9
C5 C20 C21 109.7(5)
C5 C20 H20A 109.7
C21 C20 H20A 109.7
C5 C20 H20B 109.7
C21 C20 H20B 109.7
H20A C20 H20B 108.2
C20 C21 H21A 109.5
C20 C21 H21B 109.5
H21A C21 H21B 109.5
C20 C21 H21C 109.5
H21A C21 H21C 109.5
H21B C21 H21C 109.5
O2 C22 C26 128.3(5)
O2 C22 C23 125.2(5)
C26 C22 C23 105.6(5)
O2 C22 Rh2 134.8(4)
C26 C22 Rh2 60.9(3)
C23 C22 Rh2 61.5(3)
C24 C23 C22 105.9(5)
C24 C23 C27 127.6(5)
C22 C23 C27 124.3(5)
C24 C23 Rh2 69.3(3)
C22 C23 Rh2 81.0(3)
C27 C23 Rh2 128.1(4)
C25 C24 C23 108.7(4)
C25 C24 C29 124.9(5)
C23 C24 C29 126.4(5)
C25 C24 Rh2 70.1(3)
C23 C24 Rh2 71.2(3)
C29 C24 Rh2 126.8(4)
C24 C25 C26 108.0(5)
C24 C25 C35 126.7(5)
C26 C25 C35 124.9(5)
C24 C25 Rh2 70.4(3)
C26 C25 Rh2 70.3(3)
C35 C25 Rh2 130.4(4)
C25 C26 C22 106.5(5)
C25 C26 C41 127.8(5)
C22 C26 C41 121.8(5)
C25 C26 Rh2 69.7(3)
C22 C26 Rh2 82.4(3)
C41 C26 Rh2 131.0(4)
C23 C27 C28 114.9(5)
C23 C27 H27A 108.5
C28 C27 H27A 108.5
C23 C27 H27B 108.5
C28 C27 H27B 108.5
H27A C27 H27B 107.5
C27 C28 H28A 109.5
C27 C28 H28B 109.5
H28A C28 H28B 109.5
C27 C28 H28C 109.5
H28A C28 H28C 109.5
H28B C28 H28C 109.5
C30 C29 C34 119.6(5)
C30 C29 C24 122.1(5)
C34 C29 C24 118.2(5)
C29 C30 C31 119.6(6)
C29 C30 H30 120.2
C31 C30 H30 120.2
C32 C31 C30 120.9(6)
C32 C31 H31 119.6
C30 C31 H31 119.6
C33 C32 C31 119.4(6)
C33 C32 H32 120.3
C31 C32 H32 120.3
C32 C33 C34 119.9(6)
C32 C33 H33 120.1
C34 C33 H33 120.1
C33 C34 C29 120.6(6)
C33 C34 H34 119.7
C29 C34 H34 119.7
C40 C35 C36 119.1(5)
C40 C35 C25 122.6(5)
C36 C35 C25 118.2(5)
C35 C36 C37 119.7(6)
C35 C36 H36 120.2
C37 C36 H36 120.2
C38 C37 C36 120.6(6)
C38 C37 H37 119.7
C36 C37 H37 119.7
C37 C38 C39 119.7(6)
C37 C38 H38 120.1
C39 C38 H38 120.1
C40 C39 C38 120.1(6)
C40 C39 H39 120.0
C38 C39 H39 120.0
C35 C40 C39 120.8(5)
C35 C40 H40 119.6
C39 C40 H40 119.6
C26 C41 C42 110.5(5)
C26 C41 H41A 109.5
C42 C41 H41A 109.5
C26 C41 H41B 109.5
C42 C41 H41B 109.5
H41A C41 H41B 108.1
C41 C42 H42A 109.5
C41 C42 H42B 109.5
H42A C42 H42B 109.5
C41 C42 H42C 109.5
H42A C42 H42C 109.5
H42B C42 H42C 109.5
N1 C43 C44 177.1(6)
C43 C44 H44A 109.5
C43 C44 H44B 109.5
H44A C44 H44B 109.5
C43 C44 H44C 109.5
H44A C44 H44C 109.5
H44B C44 H44C 109.5
N2 C45 C46 178.7(7)
C45 C46 H46A 109.5
C45 C46 H46B 109.5
H46A C46 H46B 109.5
C45 C46 H46C 109.5
H46A C46 H46C 109.5
H46B C46 H46C 109.5

loop_
_geom_bond_atom_site_label_1
_geom_bond_atom_site_label_2
_geom_bond_distance
Rh1 C4 2.122(5)
Rh1 C3 2.125(5)
Rh1 C5 2.131(6)
Rh1 C2 2.135(5)
Rh1 N1 2.141(5)
Rh1 C1 2.436(6)
Rh1 Cl1 2.4541(15)
Rh1 Cl2 2.5142(13)
Rh2 C25 2.129(5)
Rh2 C24 2.132(5)
Rh2 C26 2.136(5)
Rh2 N2 2.143(5)
Rh2 C23 2.157(5)
Rh2 C22 2.425(6)
Rh2 Cl2 2.4707(15)
Rh2 Cl1 2.5347(13)
O1 C1 1.232(6)
O2 C22 1.254(6)
N1 C43 1.145(7)
N2 C45 1.137(7)
C1 C5 1.479(8)
C1 C2 1.514(7)
C2 C3 1.456(7)
C2 C6 1.488(8)
C3 C4 1.452(8)
C3 C8 1.480(7)
C4 C5 1.452(7)
C4 C14 1.495(7)
C5 C20 1.512(8)
C6 C7 1.533(8)
C6 H6A 0.9900
C6 H6B 0.9900
C7 H7A 0.9800
C7 H7B 0.9800
C7 H7C 0.9800
C8 C9 1.387(8)
C8 C13 1.406(8)
C9 C10 1.413(8)
C9 H9 0.9500
C10 C11 1.380(10)
C10 H10 0.9500
C11 C12 1.383(9)
C11 H11 0.9500
C12 C13 1.395(8)
C12 H12 0.9500
C13 H13 0.9500
C14 C15 1.392(7)
C14 C19 1.393(8)
C15 C16 1.399(8)
C15 H15 0.9500
C16 C17 1.382(9)
C16 H16 0.9500
C17 C18 1.393(8)
C17 H17 0.9500
C18 C19 1.400(7)
C18 H18 0.9500
C19 H19 0.9500
C20 C21 1.527(8)
C20 H20A 0.9900
C20 H20B 0.9900
C21 H21A 0.9800
C21 H21B 0.9800
C21 H21C 0.9800
C22 C26 1.463(8)
C22 C23 1.492(8)
C23 C24 1.448(7)
C23 C27 1.494(8)
C24 C25 1.440(8)
C24 C29 1.498(7)
C25 C26 1.458(7)
C25 C35 1.501(7)
C26 C41 1.474(8)
C27 C28 1.513(7)
C27 H27A 0.9900
C27 H27B 0.9900
C28 H28A 0.9800
C28 H28B 0.9800
C28 H28C 0.9800
C29 C30 1.385(8)
C29 C34 1.402(8)
C30 C31 1.397(8)
C30 H30 0.9500
C31 C32 1.394(9)
C31 H31 0.9500
C32 C33 1.389(9)
C32 H32 0.9500
C33 C34 1.391(8)
C33 H33 0.9500
C34 H34 0.9500
C35 C40 1.382(8)
C35 C36 1.402(7)
C36 C37 1.402(9)
C36 H36 0.9500
C37 C38 1.372(10)
C37 H37 0.9500
C38 C39 1.391(8)
C38 H38 0.9500
C39 C40 1.389(8)
C39 H39 0.9500
C40 H40 0.9500
C41 C42 1.538(9)
C41 H41A 0.9900
C41 H41B 0.9900
C42 H42A 0.9800
C42 H42B 0.9800
C42 H42C 0.9800
C43 C44 1.460(9)
C44 H44A 0.9800
C44 H44B 0.9800
C44 H44C 0.9800
C45 C46 1.456(9)
C46 H46A 0.9800
C46 H46B 0.9800
C46 H46C 0.9800

loop_
_geom_torsion_atom_site_label_1
_geom_torsion_atom_site_label_2
_geom_torsion_atom_site_label_3
_geom_torsion_atom_site_label_4
_geom_torsion
C4 Rh1 Cl1 Rh2 -146.96(16)
C3 Rh1 Cl1 Rh2 -175.3(2)
C5 Rh1 Cl1 Rh2 -105.87(14)
C2 Rh1 Cl1 Rh2 -107.7(8)
N1 Rh1 Cl1 Rh2 88.40(12)
C1 Rh1 Cl1 Rh2 -81.09(17)
Cl2 Rh1 Cl1 Rh2 -2.13(5)
C25 Rh2 Cl1 Rh1 -96.7(3)
C24 Rh2 Cl1 Rh1 -167.1(3)
C26 Rh2 Cl1 Rh1 -96.28(16)
N2 Rh2 Cl1 Rh1 91.27(14)
C23 Rh2 Cl1 Rh1 -165.24(16)
C22 Rh2 Cl1 Rh1 -130.17(15)
Cl2 Rh2 Cl1 Rh1 2.17(5)
C25 Rh2 Cl2 Rh1 142.44(15)
C24 Rh2 Cl2 Rh1 169.0(2)
C26 Rh2 Cl2 Rh1 101.70(14)
N2 Rh2 Cl2 Rh1 -90.88(12)
C23 Rh2 Cl2 Rh1 113.0(6)
C22 Rh2 Cl2 Rh1 80.15(18)
Cl1 Rh2 Cl2 Rh1 -2.12(5)
C4 Rh1 Cl2 Rh2 106.9(3)
C3 Rh1 Cl2 Rh2 174.9(2)
C5 Rh1 Cl2 Rh2 103.42(16)
C2 Rh1 Cl2 Rh2 172.04(15)
N1 Rh1 Cl2 Rh2 -88.07(13)
C1 Rh1 Cl2 Rh2 136.24(13)
Cl1 Rh1 Cl2 Rh2 2.19(5)
C4 Rh1 N1 C43 10(2)
C3 Rh1 N1 C43 -19.2(19)
C5 Rh1 N1 C43 -15(2)
C2 Rh1 N1 C43 -59.1(19)
C1 Rh1 N1 C43 -73(2)
Cl1 Rh1 N1 C43 118.0(19)
Cl2 Rh1 N1 C43 -159.7(19)
C4 Rh1 C1 O1 157.5(6)
C3 Rh1 C1 O1 -157.2(6)
C5 Rh1 C1 O1 115.7(7)
C2 Rh1 C1 O1 -114.6(7)
N1 Rh1 C1 O1 -92.0(6)
Cl1 Rh1 C1 O1 72.9(6)
Cl2 Rh1 C1 O1 -3.9(6)
C4 Rh1 C1 C5 41.8(3)
C3 Rh1 C1 C5 87.2(3)
C2 Rh1 C1 C5 129.7(4)
N1 Rh1 C1 C5 152.4(3)
Cl1 Rh1 C1 C5 -42.8(3)
Cl2 Rh1 C1 C5 -119.6(3)
C4 Rh1 C1 C2 -87.9(3)
C3 Rh1 C1 C2 -42.5(3)
C5 Rh1 C1 C2 -129.7(4)
N1 Rh1 C1 C2 22.7(4)
Cl1 Rh1 C1 C2 -172.5(2)
Cl2 Rh1 C1 C2 110.7(3)
O1 C1 C2 C3 -166.6(5)
C5 C1 C2 C3 22.5(5)
Rh1 C1 C2 C3 65.9(3)
O1 C1 C2 C6 5.7(8)
C5 C1 C2 C6 -165.2(5)
Rh1 C1 C2 C6 -121.8(5)
O1 C1 C2 Rh1 127.5(5)
C5 C1 C2 Rh1 -43.4(3)
C4 Rh1 C2 C3 -37.3(3)
C5 Rh1 C2 C3 -80.8(3)
N1 Rh1 C2 C3 84.8(3)
C1 Rh1 C2 C3 -111.0(4)
Cl1 Rh1 C2 C3 -78.9(8)
Cl2 Rh1 C2 C3 177.2(3)
C4 Rh1 C2 C6 -162.6(5)
C3 Rh1 C2 C6 -125.3(6)
C5 Rh1 C2 C6 153.9(5)
N1 Rh1 C2 C6 -40.5(4)
C1 Rh1 C2 C6 123.6(5)
Cl1 Rh1 C2 C6 155.8(6)
Cl2 Rh1 C2 C6 51.9(4)
C4 Rh1 C2 C1 73.7(3)
C3 Rh1 C2 C1 111.0(4)
C5 Rh1 C2 C1 30.2(3)
N1 Rh1 C2 C1 -164.2(3)
Cl1 Rh1 C2 C1 32.2(9)
Cl2 Rh1 C2 C1 -71.8(3)
C6 C2 C3 C4 173.6(5)
C1 C2 C3 C4 -14.8(6)
Rh1 C2 C3 C4 59.7(4)
C6 C2 C3 C8 -8.8(9)
C1 C2 C3 C8 162.8(5)
Rh1 C2 C3 C8 -122.7(5)
C6 C2 C3 Rh1 113.9(6)
C1 C2 C3 Rh1 -74.5(3)
C5 Rh1 C3 C4 -38.2(3)
C2 Rh1 C3 C4 -119.4(4)
N1 Rh1 C3 C4 140.4(3)
C1 Rh1 C3 C4 -79.1(3)
Cl1 Rh1 C3 C4 45.6(4)
Cl2 Rh1 C3 C4 -123.8(3)
C4 Rh1 C3 C2 119.4(4)
C5 Rh1 C3 C2 81.2(3)
N1 Rh1 C3 C2 -100.2(3)
C1 Rh1 C3 C2 40.3(3)
Cl1 Rh1 C3 C2 165.0(2)
Cl2 Rh1 C3 C2 -4.4(4)
C4 Rh1 C3 C8 -118.5(6)
C5 Rh1 C3 C8 -156.7(5)
C2 Rh1 C3 C8 122.1(6)
N1 Rh1 C3 C8 21.9(5)
C1 Rh1 C3 C8 162.4(6)
Cl1 Rh1 C3 C8 -73.0(5)
Cl2 Rh1 C3 C8 117.7(4)
C2 C3 C4 C5 0.9(6)
C8 C3 C4 C5 -176.8(5)
Rh1 C3 C4 C5 60.8(4)
C2 C3 C4 C14 171.7(5)
C8 C3 C4 C14 -5.9(9)
Rh1 C3 C4 C14 -128.3(6)
C2 C3 C4 Rh1 -60.0(4)
C8 C3 C4 Rh1 122.4(5)
C3 Rh1 C4 C5 -117.8(4)
C2 Rh1 C4 C5 -80.5(3)
N1 Rh1 C4 C5 -167.2(3)
C1 Rh1 C4 C5 -38.7(3)
Cl1 Rh1 C4 C5 92.4(3)
Cl2 Rh1 C4 C5 -5.2(5)
C5 Rh1 C4 C3 117.8(4)
C2 Rh1 C4 C3 37.3(3)
N1 Rh1 C4 C3 -49.4(4)
C1 Rh1 C4 C3 79.1(3)
Cl1 Rh1 C4 C3 -149.8(3)
Cl2 Rh1 C4 C3 112.6(3)
C3 Rh1 C4 C14 121.7(7)
C5 Rh1 C4 C14 -120.5(7)
C2 Rh1 C4 C14 159.0(6)
N1 Rh1 C4 C14 72.3(6)
C1 Rh1 C4 C14 -159.2(6)
Cl1 Rh1 C4 C14 -28.0(6)
Cl2 Rh1 C4 C14 -125.7(5)
C3 C4 C5 C1 13.9(6)
C14 C4 C5 C1 -157.1(5)
Rh1 C4 C5 C1 74.6(4)
C3 C4 C5 C20 173.0(5)
C14 C4 C5 C20 2.0(9)
Rh1 C4 C5 C20 -126.3(6)
C3 C4 C5 Rh1 -60.7(4)
C14 C4 C5 Rh1 128.3(5)
O1 C1 C5 C4 166.8(5)
C2 C1 C5 C4 -22.4(5)
Rh1 C1 C5 C4 -65.7(4)
O1 C1 C5 C20 6.2(8)
C2 C1 C5 C20 177.0(5)
Rh1 C1 C5 C20 133.7(5)
O1 C1 C5 Rh1 -127.5(5)
C2 C1 C5 Rh1 43.4(3)
C3 Rh1 C5 C4 38.2(3)
C2 Rh1 C5 C4 81.9(3)
N1 Rh1 C5 C4 34.0(7)
C1 Rh1 C5 C4 112.9(4)
Cl1 Rh1 C5 C4 -97.8(3)
Cl2 Rh1 C5 C4 176.9(3)
C4 Rh1 C5 C1 -112.9(4)
C3 Rh1 C5 C1 -74.6(3)
C2 Rh1 C5 C1 -31.0(3)
N1 Rh1 C5 C1 -78.9(6)
Cl1 Rh1 C5 C1 149.4(2)
Cl2 Rh1 C5 C1 64.0(3)
C4 Rh1 C5 C20 122.0(6)
C3 Rh1 C5 C20 160.2(5)
C2 Rh1 C5 C20 -156.1(5)
N1 Rh1 C5 C20 156.0(5)
C1 Rh1 C5 C20 -125.2(6)
Cl1 Rh1 C5 C20 24.2(5)
Cl2 Rh1 C5 C20 -61.1(5)
C3 C2 C6 C7 101.5(7)
C1 C2 C6 C7 -68.9(6)
Rh1 C2 C6 C7 -169.9(4)
C4 C3 C8 C9 125.4(6)
C2 C3 C8 C9 -51.8(8)
Rh1 C3 C8 C9 -144.5(4)
C4 C3 C8 C13 -48.4(8)
C2 C3 C8 C13 134.4(6)
Rh1 C3 C8 C13 41.7(7)
C13 C8 C9 C10 1.3(8)
C3 C8 C9 C10 -172.6(5)
C8 C9 C10 C11 -1.6(9)
C9 C10 C11 C12 0.2(9)
C10 C11 C12 C13 1.5(9)
C11 C12 C13 C8 -1.8(9)
C9 C8 C13 C12 0.4(8)
C3 C8 C13 C12 174.3(5)
C5 C4 C14 C15 116.9(6)
C3 C4 C14 C15 -52.4(8)
Rh1 C4 C14 C15 -148.1(5)
C5 C4 C14 C19 -56.2(8)
C3 C4 C14 C19 134.4(6)
Rh1 C4 C14 C19 38.8(8)
C19 C14 C15 C16 -0.2(9)
C4 C14 C15 C16 -173.4(5)
C14 C15 C16 C17 0.6(9)
C15 C16 C17 C18 -1.0(10)
C16 C17 C18 C19 1.0(9)
C15 C14 C19 C18 0.1(9)
C4 C14 C19 C18 173.2(5)
C17 C18 C19 C14 -0.5(9)
C4 C5 C20 C21 -78.7(7)
C1 C5 C20 C21 78.1(6)
Rh1 C5 C20 C21 -173.0(4)
C25 Rh2 C22 O2 -159.6(7)
C24 Rh2 C22 O2 155.2(7)
C26 Rh2 C22 O2 -116.5(7)
N2 Rh2 C22 O2 87.1(6)
C23 Rh2 C22 O2 112.7(7)
Cl2 Rh2 C22 O2 -79.3(6)
Cl1 Rh2 C22 O2 -0.7(6)
C25 Rh2 C22 C26 -43.1(3)
C24 Rh2 C22 C26 -88.3(3)
N2 Rh2 C22 C26 -156.4(3)
C23 Rh2 C22 C26 -130.8(4)
Cl2 Rh2 C22 C26 37.2(3)
Cl1 Rh2 C22 C26 115.8(3)
C25 Rh2 C22 C23 87.7(3)
C24 Rh2 C22 C23 42.5(3)
C26 Rh2 C22 C23 130.8(4)
N2 Rh2 C22 C23 -25.6(4)
Cl2 Rh2 C22 C23 168.0(2)
Cl1 Rh2 C22 C23 -113.4(3)
O2 C22 C23 C24 167.9(5)
C26 C22 C23 C24 -22.1(5)
Rh2 C22 C23 C24 -65.4(3)
O2 C22 C23 C27 3.7(8)
C26 C22 C23 C27 173.8(5)
Rh2 C22 C23 C27 130.4(5)
O2 C22 C23 Rh2 -126.7(5)
C26 C22 C23 Rh2 43.4(4)
C25 Rh2 C23 C24 37.4(3)
C26 Rh2 C23 C24 81.2(3)
N2 Rh2 C23 C24 -86.3(3)
C22 Rh2 C23 C24 110.8(4)
Cl2 Rh2 C23 C24 69.1(7)
Cl1 Rh2 C23 C24 -178.2(3)
C25 Rh2 C23 C22 -73.4(3)
C24 Rh2 C23 C22 -110.8(4)
C26 Rh2 C23 C22 -29.6(3)
N2 Rh2 C23 C22 162.9(3)
Cl2 Rh2 C23 C22 -41.7(7)
Cl1 Rh2 C23 C22 71.0(3)
C25 Rh2 C23 C27 159.7(5)
C24 Rh2 C23 C27 122.2(6)
C26 Rh2 C23 C27 -156.5(5)
N2 Rh2 C23 C27 35.9(5)
C22 Rh2 C23 C27 -127.0(6)
Cl2 Rh2 C23 C27 -168.6(4)
Cl1 Rh2 C23 C27 -56.0(5)
C22 C23 C24 C25 13.3(6)
C27 C23 C24 C25 176.8(5)
Rh2 C23 C24 C25 -60.4(4)
C22 C23 C24 C29 -163.9(5)
C27 C23 C24 C29 -0.5(9)
Rh2 C23 C24 C29 122.3(5)
C22 C23 C24 Rh2 73.7(4)
C27 C23 C24 Rh2 -122.8(6)
C26 Rh2 C24 C25 38.0(3)
N2 Rh2 C24 C25 -139.7(3)
C23 Rh2 C24 C25 118.9(5)
C22 Rh2 C24 C25 78.6(3)
Cl2 Rh2 C24 C25 -43.4(4)
Cl1 Rh2 C24 C25 121.7(3)
C25 Rh2 C24 C23 -118.9(5)
C26 Rh2 C24 C23 -80.9(3)
N2 Rh2 C24 C23 101.4(3)
C22 Rh2 C24 C23 -40.2(3)
Cl2 Rh2 C24 C23 -162.3(2)
Cl1 Rh2 C24 C23 2.9(5)
C25 Rh2 C24 C29 119.3(6)
C26 Rh2 C24 C29 157.3(5)
N2 Rh2 C24 C29 -20.4(5)
C23 Rh2 C24 C29 -121.8(6)
C22 Rh2 C24 C29 -162.1(6)
Cl2 Rh2 C24 C29 75.9(5)
Cl1 Rh2 C24 C29 -119.0(4)
C23 C24 C25 C26 0.6(6)
C29 C24 C25 C26 177.9(5)
Rh2 C24 C25 C26 -60.5(4)
C23 C24 C25 C35 -172.6(5)
C29 C24 C25 C35 4.7(9)
Rh2 C24 C25 C35 126.3(6)
C23 C24 C25 Rh2 61.1(4)
C29 C24 C25 Rh2 -121.6(5)
C26 Rh2 C25 C24 -118.4(5)
N2 Rh2 C25 C24 52.3(4)
C23 Rh2 C25 C24 -37.4(3)
C22 Rh2 C25 C24 -78.9(3)
Cl2 Rh2 C25 C24 149.8(3)
Cl1 Rh2 C25 C24 -117.8(3)
C24 Rh2 C25 C26 118.4(5)
N2 Rh2 C25 C26 170.8(3)
C23 Rh2 C25 C26 81.0(3)
C22 Rh2 C25 C26 39.5(3)
Cl2 Rh2 C25 C26 -91.8(3)
Cl1 Rh2 C25 C26 0.6(5)
C24 Rh2 C25 C35 -122.0(6)
C26 Rh2 C25 C35 119.5(6)
N2 Rh2 C25 C35 -69.7(6)
C23 Rh2 C25 C35 -159.4(6)
C22 Rh2 C25 C35 159.0(6)
Cl2 Rh2 C25 C35 27.8(5)
Cl1 Rh2 C25 C35 120.2(5)
C24 C25 C26 C22 -14.6(6)
C35 C25 C26 C22 158.8(5)
Rh2 C25 C26 C22 -75.1(4)
C24 C25 C26 C41 -172.6(6)
C35 C25 C26 C41 0.7(9)
Rh2 C25 C26 C41 126.8(6)
C24 C25 C26 Rh2 60.6(4)
C35 C25 C26 Rh2 -126.1(5)
O2 C22 C26 C25 -167.9(5)
C23 C22 C26 C25 22.5(5)
Rh2 C22 C26 C25 66.2(3)
O2 C22 C26 C41 -8.2(9)
C23 C22 C26 C41 -177.9(5)
Rh2 C22 C26 C41 -134.2(5)
O2 C22 C26 Rh2 126.0(6)
C23 C22 C26 Rh2 -43.7(4)
C24 Rh2 C26 C25 -37.5(3)
N2 Rh2 C26 C25 -29.1(9)
C23 Rh2 C26 C25 -80.7(3)
C22 Rh2 C26 C25 -110.8(4)
Cl2 Rh2 C26 C25 96.4(3)
Cl1 Rh2 C26 C25 -179.6(3)
C25 Rh2 C26 C22 110.8(4)
C24 Rh2 C26 C22 73.3(3)
N2 Rh2 C26 C22 81.8(8)
C23 Rh2 C26 C22 30.1(3)
Cl2 Rh2 C26 C22 -152.7(3)
Cl1 Rh2 C26 C22 -68.8(3)
C25 Rh2 C26 C41 -123.0(7)
C24 Rh2 C26 C41 -160.6(6)
N2 Rh2 C26 C41 -152.1(6)
C23 Rh2 C26 C41 156.3(6)
C22 Rh2 C26 C41 126.1(6)
Cl2 Rh2 C26 C41 -26.6(5)
Cl1 Rh2 C26 C41 57.3(5)
C24 C23 C27 C28 119.1(6)
C22 C23 C27 C28 -80.3(7)
Rh2 C23 C27 C28 26.9(7)
C25 C24 C29 C30 53.2(8)
C23 C24 C29 C30 -129.9(6)
Rh2 C24 C29 C30 -37.0(7)
C25 C24 C29 C34 -123.2(6)
C23 C24 C29 C34 53.7(8)
Rh2 C24 C29 C34 146.6(4)
C34 C29 C30 C31 -0.5(9)
C24 C29 C30 C31 -176.8(5)
C29 C30 C31 C32 0.8(9)
C30 C31 C32 C33 -0.5(10)
C31 C32 C33 C34 -0.1(10)
C32 C33 C34 C29 0.4(9)
C30 C29 C34 C33 -0.2(8)
C24 C29 C34 C33 176.4(5)
C24 C25 C35 C40 -136.9(6)
C26 C25 C35 C40 51.0(8)
Rh2 C25 C35 C40 -42.1(8)
C24 C25 C35 C36 47.7(8)
C26 C25 C35 C36 -124.4(6)
Rh2 C25 C35 C36 142.6(5)
C40 C35 C36 C37 -0.8(9)
C25 C35 C36 C37 174.7(6)
C35 C36 C37 C38 -1.2(10)
C36 C37 C38 C39 2.9(10)
C37 C38 C39 C40 -2.7(10)
C36 C35 C40 C39 1.0(9)
C25 C35 C40 C39 -174.4(6)
C38 C39 C40 C35 0.8(9)
C25 C26 C41 C42 71.9(8)
C22 C26 C41 C42 -83.2(7)
Rh2 C26 C41 C42 167.3(5)
